data_4086974
loop_
_publ_author_name
'Kubo, Kazuyuki'
'Okitsu, Hiroyuki'
'Miwa, Hiroto'
'Kume, Shoko'
'Cavell, Ronald G.'
'Mizuta, Tsutomu'

_publ_section_title
;
 Carbon(0)-Bridged Pt/Ag Dinuclear and Tetranuclear Complexes Based on a
 Cyclometalated Pincer Carbodiphosphorane Platform
;
_journal_issue 2
_journal_name_full Organometallics
_journal_page_first 266
_journal_paper_doi 10.1021/acs.organomet.6b00700
_journal_volume 36
_journal_year 2017
_chemical_formula_moiety 'C61 H58 Ag P4 Pt, C H2 Cl2, C F3 O3 S'
_chemical_formula_sum 'C63 H60 Ag Cl2 F3 O3 P4 Pt S'
_chemical_formula_weight 1451.91
_space_group_crystal_system monoclinic
_space_group_IT_number 14
_space_group_name_Hall '-P 2ybc'
_space_group_name_H-M_alt 'P 1 21/c 1'
_symmetry_space_group_name_Hall '-P 2ybc'
_symmetry_space_group_name_H-M 'P 1 21/c 1'
_atom_sites_solution_hydrogens geom
_audit_creation_date 2016-02-01
_audit_creation_method
;
Olex2 1.2
(compiled 2015.09.30 svn.r3233 for OlexSys, GUI svn.r5103)
;
_cell_angle_alpha 90
_cell_angle_beta 95.011(2)
_cell_angle_gamma 90
_cell_formula_units_Z 4
_cell_length_a 11.079(2)
_cell_length_b 14.147(3)
_cell_length_c 38.938(7)
_cell_measurement_reflns_used 9791
_cell_measurement_temperature 173.15
_cell_measurement_theta_max 28.622
_cell_measurement_theta_min 2.201
_cell_volume 6080(2)
_computing_cell_refinement 'SAINT v7.68A (Bruker, 2009)'
_computing_data_collection 'Bruker APEX2 (Bruker, 2009)'
_computing_data_reduction 'SAINT v7.68A (Bruker, 2009)'
_computing_molecular_graphics 'Olex2 (Dolomanov et al., 2009)'
_computing_publication_material 'Olex2 (Dolomanov et al., 2009)'
_computing_structure_refinement 'ShelXL (Sheldrick, 2014)'
_computing_structure_solution 'ShelXS (Sheldrick, 2008)'
_diffrn_ambient_temperature 173.15
_diffrn_measured_fraction_theta_full 0.997
_diffrn_measured_fraction_theta_max 0.990
_diffrn_measurement_device_type 'Bruker APEX-II CCD'
_diffrn_measurement_method '\f and \w scans'
_diffrn_radiation_monochromator graphite
_diffrn_radiation_type MoK\a
_diffrn_radiation_wavelength 0.71073
_diffrn_reflns_av_R_equivalents 0.0218
_diffrn_reflns_av_unetI/netI 0.0268
_diffrn_reflns_Laue_measured_fraction_full 0.997
_diffrn_reflns_Laue_measured_fraction_max 0.990
_diffrn_reflns_limit_h_max 12
_diffrn_reflns_limit_h_min -14
_diffrn_reflns_limit_k_max 18
_diffrn_reflns_limit_k_min -14
_diffrn_reflns_limit_l_max 50
_diffrn_reflns_limit_l_min -47
_diffrn_reflns_number 33821
_diffrn_reflns_point_group_measured_fraction_full 0.997
_diffrn_reflns_point_group_measured_fraction_max 0.990
_diffrn_reflns_theta_full 25.242
_diffrn_reflns_theta_max 27.500
_diffrn_reflns_theta_min 1.532
_diffrn_standards_number 0
_exptl_absorpt_coefficient_mu 2.901
_exptl_absorpt_correction_T_max 0.823
_exptl_absorpt_correction_T_min 0.659
_exptl_absorpt_correction_type multi-scan
_exptl_absorpt_process_details
;
SADABS-2008/1 (Bruker,2008) was used for absorption correction.
wR2(int) was 0.0912 before and 0.0319 after correction.
The Ratio of minimum to maximum transmission is 0.8005.
The \l/2 correction factor is Not present.
;
_exptl_crystal_colour 'clear light yellow'
_exptl_crystal_colour_lustre clear
_exptl_crystal_colour_modifier light
_exptl_crystal_colour_primary yellow
_exptl_crystal_density_diffrn 1.586
_exptl_crystal_description plate
_exptl_crystal_F_000 2896
_exptl_crystal_size_max 0.15
_exptl_crystal_size_mid 0.15
_exptl_crystal_size_min 0.07
_refine_diff_density_max 1.218
_refine_diff_density_min -1.408
_refine_diff_density_rms 0.097
_refine_ls_extinction_method none
_refine_ls_goodness_of_fit_ref 1.100
_refine_ls_hydrogen_treatment constr
_refine_ls_matrix_type full
_refine_ls_number_parameters 717
_refine_ls_number_reflns 13837
_refine_ls_number_restraints 58
_refine_ls_restrained_S_all 1.103
_refine_ls_R_factor_all 0.0415
_refine_ls_R_factor_gt 0.0369
_refine_ls_shift/su_max 0.002
_refine_ls_shift/su_mean 0.000
_refine_ls_structure_factor_coef Fsqd
_refine_ls_weighting_details 'w=1/[\s^2^(Fo^2^)+(0.0324P)^2^+16.5242P] where P=(Fo^2^+2Fc^2^)/3'
_refine_ls_weighting_scheme calc
_refine_ls_wR_factor_gt 0.0867
_refine_ls_wR_factor_ref 0.0887
_reflns_Friedel_coverage 0.000
_reflns_number_gt 12660
_reflns_number_total 13837
_reflns_threshold_expression 'I > 2\s(I)'
_cod_data_source_file om6b00700_si_002.cif
_cod_data_source_block 4
_cod_original_cell_volume 6080.0(19)
_cod_database_code 4086974
_shelx_space_group_comment
;
The symmetry employed for this shelxl refinement is uniquely defined
by the following loop, which should always be used as a source of
symmetry information in preference to the above space-group names.
They are only intended as comments.
;
_shelx_estimated_absorpt_t_max 0.823
_shelx_estimated_absorpt_t_min 0.670
_olex2_refinement_description
;
1. Fixed Uiso
 At 1.2 times of:
  All C(H) groups, All C(H,H) groups, All C(H,H,H,H) groups
 At 1.5 times of:
  All C(H,H,H) groups
2. Rigid bond restraints
 Cl1, C65
 with sigma for 1-2 distances of 0.01 and sigma for 1-3 distances of 0.01
 Cl2, C65
 with sigma for 1-2 distances of 0.01 and sigma for 1-3 distances of 0.01
 F1, C64
 with sigma for 1-2 distances of 0.01 and sigma for 1-3 distances of 0.01
 F3, C64
 with sigma for 1-2 distances of 0.01 and sigma for 1-3 distances of 0.01
 C64, F2
 with sigma for 1-2 distances of 0.01 and sigma for 1-3 distances of 0.01
 S1, O2
 with sigma for 1-2 distances of 0.01 and sigma for 1-3 distances of 0.01
 S1, O1
 with sigma for 1-2 distances of 0.01 and sigma for 1-3 distances of 0.01
 S1, O3
 with sigma for 1-2 distances of 0.01 and sigma for 1-3 distances of 0.01
 C44, C45A
 with sigma for 1-2 distances of 0.01 and sigma for 1-3 distances of 0.01
 C44, C45
 with sigma for 1-2 distances of 0.01 and sigma for 1-3 distances of 0.01
3. Uiso/Uaniso restraints and constraints
C44 \\sim C45A: within 1.7A with sigma of 0.04 and sigma for terminal atoms of
0.08
C44 \\sim C45: within 1.7A with sigma of 0.04 and sigma for terminal atoms of
0.08
Cl2 \\sim C65: within 1.7A with sigma of 0.04 and sigma for terminal atoms of
0.08
Cl1 \\sim C65: within 1.7A with sigma of 0.04 and sigma for terminal atoms of
0.08
F1 \\sim C64: within 1.7A with sigma of 0.04 and sigma for terminal atoms of
0.08
F3 \\sim C64: within 1.7A with sigma of 0.04 and sigma for terminal atoms of
0.08
C64 \\sim F2: within 1.7A with sigma of 0.04 and sigma for terminal atoms of
0.08
S1 \\sim O2: within 1.7A with sigma of 0.04 and sigma for terminal atoms of 0.08
S1 \\sim O3: within 1.7A with sigma of 0.04 and sigma for terminal atoms of 0.08
S1 \\sim O1: within 1.7A with sigma of 0.04 and sigma for terminal atoms of 0.08
4. Others
 Sof(H44C)=Sof(H44D)=Sof(C45A)=Sof(H45D)=Sof(H45E)=Sof(H45F)=1-FVAR(1)
 Sof(H44A)=Sof(H44B)=Sof(C45)=Sof(H45A)=Sof(H45B)=Sof(H45C)=FVAR(1)
5.a Secondary CH2 refined with riding coordinates:
 C40(H40A,H40B), C42(H42A,H42B), C44(H44A,H44B), C44(H44C,H44D), C65(H65A,H65B)
5.b Aromatic/amide H refined with riding coordinates:
 C15(H15), C53(H53), C25(H25), C36(H36), C7(H7), C17(H17), C35(H35), C9(H9),
 C18(H18), C16(H16), C27(H27), C31(H31), C3(H3), C21(H21), C30(H30), C33(H33),
 C29(H29), C13(H13), C34(H34), C4(H4), C51(H51), C12(H12), C22(H22), C10(H10),
 C11(H11), C28(H28), C24(H24), C57(H57), C47(H47), C5(H5), C54(H54), C6(H6),
 C55(H55), C56(H56), C49(H49), C50(H50), C23(H23), C63(H63), C59(H59), C61(H61),
  C48(H48), C60(H60), C62(H62)
5.c Idealised Me refined as rotating group:
 C41(H41A,H41B,H41C), C43(H43A,H43B,H43C), C45(H45A,H45B,H45C), C45A(H45D,H45E,
 H45F)
;
_shelx_shelxl_version_number 2014/7
_olex2_submission_special_instructions 'No special instructions were received'

loop_
_space_group_symop_operation_xyz
'x, y, z'
'-x, y+1/2, -z+1/2'
'-x, -y, -z'
'x, -y-1/2, z-1/2'

loop_
_atom_site_label
_atom_site_type_symbol
_atom_site_fract_x
_atom_site_fract_y
_atom_site_fract_z
_atom_site_U_iso_or_equiv
_atom_site_adp_type
_atom_site_occupancy
_atom_site_site_symmetry_order
_atom_site_calc_flag
_atom_site_refinement_flags_posn
_atom_site_refinement_flags_adp
_atom_site_refinement_flags_occupancy
_atom_site_disorder_assembly
_atom_site_disorder_group
Pt1 Pt -0.87867(2) -0.18912(2) -0.13251(2) 0.02603(5) Uani 1 1 d . . . . .
Ag1 Ag -1.04451(3) -0.29135(2) -0.09413(2) 0.03125(7) Uani 1 1 d . . . . .
P1 P -0.88176(9) -0.41235(7) -0.14461(2) 0.02568(19) Uani 1 1 d . . . . .
P2 P -1.08937(8) -0.28569(7) -0.17696(2) 0.02610(19) Uani 1 1 d . . . . .
P4 P -1.10580(10) -0.26611(8) -0.03864(3) 0.0330(2) Uani 1 1 d . . . . .
P3 P -0.76646(10) -0.05575(8) -0.13153(3) 0.0368(2) Uani 1 1 d . . . . .
Cl1 Cl -0.56766(15) -0.89002(13) -0.21637(4) 0.0727(4) Uani 1 1 d . U . . .
S1 S -1.5174(2) -0.20245(16) 0.10896(6) 0.0942(6) Uani 1 1 d . U . . .
Cl2 Cl -0.5128(3) -0.70324(17) -0.24056(8) 0.1237(9) Uani 1 1 d . U . . .
C8 C -0.8189(4) -0.4403(3) -0.18484(10) 0.0301(8) Uani 1 1 d . . . . .
C1 C -0.9778(3) -0.3156(3) -0.14457(9) 0.0264(7) Uani 1 1 d . . . . .
C14 C -0.7561(3) -0.3778(3) -0.11480(9) 0.0298(8) Uani 1 1 d . . . . .
C26 C -1.0420(4) -0.2707(3) -0.22023(9) 0.0302(8) Uani 1 1 d . . . . .
C37 C -1.0427(3) -0.1206(3) -0.14478(10) 0.0295(8) Uani 1 1 d . . . . .
C15 C -0.6778(4) -0.4434(3) -0.09829(11) 0.0385(9) Uani 1 1 d . . . . .
H15 H -0.6913 -0.5091 -0.1019 0.046 Uiso 1 1 calc R . . . .
C53 C -1.3095(4) -0.1961(4) -0.00846(13) 0.0469(11) Uani 1 1 d . . . . .
H53 H -1.2883 -0.2383 0.0101 0.056 Uiso 1 1 calc R . . . .
C52 C -1.2400(4) -0.1935(3) -0.03678(11) 0.0373(9) Uani 1 1 d . . . . .
C25 C -1.2981(4) -0.3626(4) -0.15482(11) 0.0419(10) Uani 1 1 d . . . . .
H25 H -1.2951 -0.3111 -0.1391 0.050 Uiso 1 1 calc R . . . .
C36 C -1.0795(4) -0.0317(3) -0.13255(11) 0.0371(9) Uani 1 1 d . . . . .
H36 H -1.0225 0.0044 -0.1184 0.045 Uiso 1 1 calc R . . . .
C19 C -0.7431(3) -0.2779(3) -0.11103(10) 0.0296(8) Uani 1 1 d . . . . .
C7 C -1.0595(5) -0.5298(3) -0.12048(12) 0.0450(11) Uani 1 1 d . . . . .
H7 H -1.1069 -0.4742 -0.1192 0.054 Uiso 1 1 calc R . . . .
C17 C -0.5636(4) -0.3164(4) -0.07153(12) 0.0444(11) Uani 1 1 d . . . . .
H17 H -0.4971 -0.2943 -0.0566 0.053 Uiso 1 1 calc R . . . .
C35 C -1.1957(4) 0.0055(3) -0.14036(12) 0.0422(10) Uani 1 1 d . . . . .
H35 H -1.2159 0.0658 -0.1318 0.051 Uiso 1 1 calc R . . . .
C32 C -1.1360(3) -0.1708(3) -0.16415(10) 0.0282(7) Uani 1 1 d . . . . .
C20 C -1.2157(3) -0.3674(3) -0.17986(10) 0.0318(8) Uani 1 1 d . . . . .
C2 C -0.9448(4) -0.5248(3) -0.13204(10) 0.0336(9) Uani 1 1 d . . . . .
C46 C -1.1422(4) -0.3730(3) -0.01621(11) 0.0412(10) Uani 1 1 d . . . . .
C58 C -0.9865(5) -0.2076(3) -0.01167(13) 0.0471(11) Uani 1 1 d . . . . .
C9 C -0.8853(4) -0.4924(3) -0.21043(10) 0.0366(9) Uani 1 1 d . . . . .
H9 H -0.9628 -0.5165 -0.2064 0.044 Uiso 1 1 calc R . . . .
C18 C -0.6433(4) -0.2521(3) -0.08809(11) 0.0385(9) Uani 1 1 d . . . . .
H18 H -0.6297 -0.1868 -0.0837 0.046 Uiso 1 1 calc R . . . .
C16 C -0.5803(4) -0.4126(3) -0.07661(11) 0.0428(10) Uani 1 1 d . . . . .
H16 H -0.5256 -0.4567 -0.0654 0.051 Uiso 1 1 calc R . . . .
C27 C -1.1273(4) -0.2694(3) -0.24874(11) 0.0389(9) Uani 1 1 d . . . . .
H27 H -1.2101 -0.2822 -0.2460 0.047 Uiso 1 1 calc R . . . .
C31 C -0.9223(4) -0.2498(3) -0.22450(11) 0.0373(9) Uani 1 1 d . . . . .
H31 H -0.8641 -0.2486 -0.2051 0.045 Uiso 1 1 calc R . . . .
C3 C -0.8761(5) -0.6071(3) -0.13342(11) 0.0443(11) Uani 1 1 d . . . . .
H3 H -0.7990 -0.6044 -0.1423 0.053 Uiso 1 1 calc R . . . .
C21 C -1.2207(4) -0.4431(3) -0.20257(12) 0.0400(10) Uani 1 1 d . . . . .
H21 H -1.1648 -0.4472 -0.2197 0.048 Uiso 1 1 calc R . . . .
C40 C -0.8242(4) 0.0360(3) -0.16196(13) 0.0452(11) Uani 1 1 d . . . . .
H40A H -0.8942 0.0672 -0.1525 0.054 Uiso 1 1 calc R . . . .
H40B H -0.7603 0.0845 -0.1634 0.054 Uiso 1 1 calc R . . . .
C30 C -0.8873(5) -0.2305(4) -0.25723(13) 0.0488(12) Uani 1 1 d . . . . .
H30 H -0.8048 -0.2171 -0.2601 0.059 Uiso 1 1 calc R . . . .
C33 C -1.2522(4) -0.1346(3) -0.17260(10) 0.0357(9) Uani 1 1 d . . . . .
H33 H -1.3106 -0.1703 -0.1864 0.043 Uiso 1 1 calc R . . . .
C29 C -0.9711(6) -0.2305(4) -0.28543(12) 0.0535(13) Uani 1 1 d . . . . .
H29 H -0.9466 -0.2177 -0.3077 0.064 Uiso 1 1 calc R . . . .
C13 C -0.7045(4) -0.4068(3) -0.19089(11) 0.0395(9) Uani 1 1 d . . . . .
H13 H -0.6584 -0.3716 -0.1736 0.047 Uiso 1 1 calc R . . . .
C34 C -1.2810(4) -0.0462(3) -0.16064(12) 0.0414(10) Uani 1 1 d . . . . .
H34 H -1.3596 -0.0208 -0.1663 0.050 Uiso 1 1 calc R . . . .
C4 C -0.9187(7) -0.6930(3) -0.12204(13) 0.0602(16) Uani 1 1 d . . . . .
H4 H -0.8695 -0.7480 -0.1218 0.072 Uiso 1 1 calc R . . . .
C51 C -1.2195(6) -0.4360(4) -0.03397(15) 0.0634(15) Uani 1 1 d . . . . .
H51 H -1.2468 -0.4239 -0.0574 0.076 Uiso 1 1 calc R . . . .
C12 C -0.6582(5) -0.4247(4) -0.22190(13) 0.0557(13) Uani 1 1 d . . . . .
H12 H -0.5796 -0.4027 -0.2258 0.067 Uiso 1 1 calc R . . . .
C22 C -1.3077(5) -0.5132(4) -0.20021(15) 0.0549(13) Uani 1 1 d . . . . .
H22 H -1.3118 -0.5648 -0.2159 0.066 Uiso 1 1 calc R . . . .
C10 C -0.8387(5) -0.5091(4) -0.24176(12) 0.0487(12) Uani 1 1 d . . . . .
H10 H -0.8842 -0.5442 -0.2592 0.058 Uiso 1 1 calc R . . . .
C42 C -0.6130(4) -0.0745(4) -0.14492(16) 0.0585(14) Uani 1 1 d . . . . .
H42A H -0.5785 -0.0123 -0.1504 0.070 Uiso 1 1 calc R . . . .
H42B H -0.5618 -0.1012 -0.1251 0.070 Uiso 1 1 calc R . . . .
C11 C -0.7250(5) -0.4743(4) -0.24741(13) 0.0557(13) Uani 1 1 d . . . . .
H11 H -0.6931 -0.4847 -0.2690 0.067 Uiso 1 1 calc R . . . .
C28 C -1.0903(5) -0.2491(4) -0.28121(11) 0.0517(13) Uani 1 1 d . . . . .
H28 H -1.1484 -0.2482 -0.3007 0.062 Uiso 1 1 calc R . . . .
C24 C -1.3844(4) -0.4330(4) -0.15281(14) 0.0560(13) Uani 1 1 d . . . . .
H24 H -1.4411 -0.4292 -0.1359 0.067 Uiso 1 1 calc R . . . .
C57 C -1.2725(4) -0.1331(3) -0.06408(12) 0.0463(11) Uani 1 1 d . . . . .
H57 H -1.2268 -0.1321 -0.0836 0.056 Uiso 1 1 calc R . . . .
C41 C -0.8634(5) 0.0021(4) -0.19799(14) 0.0588(14) Uani 1 1 d . . . . .
H41A H -0.9140 -0.0544 -0.1968 0.088 Uiso 1 1 calc GR . . . .
H41B H -0.7917 -0.0132 -0.2100 0.088 Uiso 1 1 calc GR . . . .
H41C H -0.9099 0.0520 -0.2106 0.088 Uiso 1 1 calc GR . . . .
C47 C -1.0970(6) -0.3944(5) 0.01719(13) 0.0656(16) Uani 1 1 d . . . . .
H47 H -1.0408 -0.3529 0.0293 0.079 Uiso 1 1 calc R . . . .
C5 C -1.0342(7) -0.6968(4) -0.11099(16) 0.073(2) Uani 1 1 d . . . . .
H5 H -1.0649 -0.7553 -0.1035 0.088 Uiso 1 1 calc R . . . .
C54 C -1.4086(5) -0.1376(4) -0.00737(16) 0.0593(15) Uani 1 1 d . . . . .
H54 H -1.4555 -0.1395 0.0119 0.071 Uiso 1 1 calc R . . . .
C6 C -1.1051(6) -0.6168(4) -0.11071(15) 0.0633(15) Uani 1 1 d . . . . .
H6 H -1.1851 -0.6208 -0.1039 0.076 Uiso 1 1 calc R . . . .
C55 C -1.4398(5) -0.0764(4) -0.03415(18) 0.0652(17) Uani 1 1 d . . . . .
H55 H -1.5076 -0.0357 -0.0331 0.078 Uiso 1 1 calc R . . . .
C56 C -1.3730(5) -0.0735(4) -0.06272(16) 0.0614(15) Uani 1 1 d . . . . .
H56 H -1.3954 -0.0315 -0.0812 0.074 Uiso 1 1 calc R . . . .
C49 C -1.2139(8) -0.5351(5) 0.0159(2) 0.092(3) Uani 1 1 d . . . . .
H49 H -1.2404 -0.5897 0.0273 0.111 Uiso 1 1 calc R . . . .
C44 C -0.7313(7) 0.0073(5) -0.09126(15) 0.077(2) Uani 1 1 d . U . . .
H44A H -0.6717 -0.0314 -0.0770 0.093 Uiso 0.68(2) 1 calc R . P A 1
H44B H -0.6895 0.0665 -0.0969 0.093 Uiso 0.68(2) 1 calc R . P A 1
H44C H -0.6421 0.0078 -0.0865 0.093 Uiso 0.32(2) 1 calc R . P A 2
H44D H -0.7571 0.0738 -0.0950 0.093 Uiso 0.32(2) 1 calc R . P A 2
C50 C -1.2580(8) -0.5174(5) -0.0178(2) 0.088(2) Uani 1 1 d . . . . .
H50 H -1.3133 -0.5599 -0.0297 0.106 Uiso 1 1 calc R . . . .
C23 C -1.3879(5) -0.5077(4) -0.17512(16) 0.0628(15) Uani 1 1 d . . . . .
H23 H -1.4462 -0.5563 -0.1733 0.075 Uiso 1 1 calc R . . . .
C63 C -0.8672(6) -0.2204(6) -0.0206(2) 0.095(3) Uani 1 1 d . . . . .
H63 H -0.8528 -0.2555 -0.0407 0.114 Uiso 1 1 calc R . . . .
C59 C -1.0026(6) -0.1466(6) 0.0138(2) 0.103(3) Uani 1 1 d . . . . .
H59 H -1.0827 -0.1295 0.0182 0.123 Uiso 1 1 calc R . . . .
O2 O -1.6242(7) -0.2163(8) 0.1253(3) 0.180(4) Uani 1 1 d . U . . .
C61 C -0.7939(7) -0.1283(5) 0.0292(2) 0.094(3) Uani 1 1 d . . . . .
H61 H -0.7291 -0.1079 0.0450 0.113 Uiso 1 1 calc R . . . .
O1 O -1.4052(8) -0.2043(7) 0.13204(18) 0.181(4) Uani 1 1 d . U . . .
C48 C -1.1335(8) -0.4756(6) 0.03295(17) 0.089(2) Uani 1 1 d . . . . .
H48 H -1.1021 -0.4900 0.0558 0.107 Uiso 1 1 calc R . . . .
O3 O -1.5201(7) -0.1366(5) 0.0791(3) 0.173(4) Uani 1 1 d . U . . .
C43 C -0.6045(6) -0.1384(5) -0.1754(2) 0.084(2) Uani 1 1 d . . . . .
H43A H -0.6451 -0.1984 -0.1713 0.126 Uiso 1 1 calc GR . . . .
H43B H -0.5191 -0.1504 -0.1786 0.126 Uiso 1 1 calc GR . . . .
H43C H -0.6438 -0.1082 -0.1961 0.126 Uiso 1 1 calc GR . . . .
C65 C -0.4952(10) -0.7812(7) -0.2071(2) 0.124(4) Uani 1 1 d . U . . .
H65A H -0.5284 -0.7528 -0.1866 0.149 Uiso 1 1 calc R . . . .
H65B H -0.4077 -0.7925 -0.2012 0.149 Uiso 1 1 calc R . . . .
C60 C -0.9058(7) -0.1075(7) 0.0342(2) 0.113(3) Uani 1 1 d . . . . .
H60 H -0.9214 -0.0648 0.0521 0.136 Uiso 1 1 calc R . . . .
F3 F -1.4025(10) -0.3123(7) 0.0717(2) 0.228(5) Uani 1 1 d . U . . .
F1 F -1.4993(11) -0.3779(5) 0.1096(3) 0.286(7) Uani 1 1 d . U . . .
C64 C -1.4857(13) -0.2956(8) 0.0964(4) 0.163(4) Uani 1 1 d . U . . .
C62 C -0.7711(7) -0.1819(7) -0.0003(3) 0.126(4) Uani 1 1 d . . . . .
H62 H -0.6904 -0.1913 -0.0061 0.151 Uiso 1 1 calc R . . . .
F2 F -1.5974(15) -0.3135(8) 0.0655(4) 0.317(8) Uani 1 1 d . U . . .
C45 C -0.8189(10) 0.0310(10) -0.0712(3) 0.075(4) Uani 0.68(2) 1 d . U P A 1
H45A H -0.8633 -0.0258 -0.0653 0.113 Uiso 0.68(2) 1 calc GR . P A 1
H45B H -0.8748 0.0756 -0.0835 0.113 Uiso 0.68(2) 1 calc GR . P A 1
H45C H -0.7826 0.0607 -0.0500 0.113 Uiso 0.68(2) 1 calc GR . P A 1
C45A C -0.7863(17) -0.0281(14) -0.0579(4) 0.049(5) Uani 0.32(2) 1 d . U P A 2
H45D H -0.7404 -0.0830 -0.0486 0.073 Uiso 0.32(2) 1 calc GR . P A 2
H45E H -0.8711 -0.0462 -0.0635 0.073 Uiso 0.32(2) 1 calc GR . P A 2
H45F H -0.7818 0.0225 -0.0407 0.073 Uiso 0.32(2) 1 calc GR . P A 2

loop_
_atom_site_aniso_label
_atom_site_aniso_U_11
_atom_site_aniso_U_22
_atom_site_aniso_U_33
_atom_site_aniso_U_23
_atom_site_aniso_U_13
_atom_site_aniso_U_12
Pt1 0.02314(7) 0.02547(8) 0.02935(8) -0.00264(5) 0.00145(5) -0.00363(5)
Ag1 0.03164(15) 0.03568(16) 0.02703(14) -0.00188(11) 0.00595(11) -0.00401(12)
P1 0.0291(5) 0.0263(5) 0.0213(4) 0.0002(3) 0.0001(3) -0.0025(4)
P2 0.0235(4) 0.0295(5) 0.0251(4) -0.0008(4) 0.0014(3) -0.0025(4)
P4 0.0331(5) 0.0401(6) 0.0255(5) -0.0045(4) 0.0017(4) -0.0019(4)
P3 0.0353(5) 0.0318(6) 0.0428(6) -0.0031(4) 0.0012(4) -0.0112(4)
Cl1 0.0647(9) 0.0880(11) 0.0681(9) 0.0033(8) 0.0207(7) -0.0194(8)
S1 0.0966(15) 0.0802(13) 0.1080(16) -0.0232(11) 0.0202(12) -0.0096(11)
Cl2 0.129(2) 0.0865(15) 0.147(2) 0.0182(14) -0.0386(17) -0.0408(14)
C8 0.0326(19) 0.0276(19) 0.0298(18) -0.0010(15) 0.0020(15) 0.0053(15)
C1 0.0245(17) 0.0277(18) 0.0265(17) -0.0021(14) 0.0004(13) -0.0037(14)
C14 0.0296(19) 0.033(2) 0.0267(18) -0.0027(15) -0.0009(14) 0.0009(16)
C26 0.038(2) 0.0269(19) 0.0262(18) 0.0011(14) 0.0040(15) 0.0019(16)
C37 0.0259(18) 0.0285(19) 0.0350(19) 0.0003(15) 0.0067(15) -0.0015(15)
C15 0.040(2) 0.040(2) 0.035(2) -0.0005(17) -0.0040(17) 0.0030(19)
C53 0.038(2) 0.055(3) 0.048(3) -0.017(2) 0.008(2) -0.005(2)
C52 0.031(2) 0.042(2) 0.038(2) -0.0093(18) -0.0004(16) -0.0028(18)
C25 0.033(2) 0.054(3) 0.040(2) 0.000(2) 0.0025(17) -0.007(2)
C36 0.036(2) 0.032(2) 0.044(2) -0.0051(17) 0.0055(17) -0.0013(17)
C19 0.0285(18) 0.0316(19) 0.0287(18) -0.0019(15) 0.0017(14) -0.0018(15)
C7 0.050(3) 0.041(3) 0.045(2) 0.001(2) 0.008(2) -0.013(2)
C17 0.034(2) 0.053(3) 0.043(2) -0.005(2) -0.0122(18) 0.002(2)
C35 0.042(2) 0.037(2) 0.048(2) 0.0012(19) 0.0088(19) 0.0096(19)
C32 0.0260(18) 0.0292(19) 0.0296(18) 0.0020(14) 0.0032(14) 0.0005(15)
C20 0.0255(18) 0.036(2) 0.0330(19) 0.0035(16) -0.0033(15) -0.0053(16)
C2 0.045(2) 0.028(2) 0.0265(18) -0.0002(15) -0.0042(16) -0.0099(17)
C46 0.047(3) 0.043(2) 0.034(2) -0.0010(18) 0.0101(18) 0.001(2)
C58 0.044(3) 0.045(3) 0.050(3) -0.009(2) -0.010(2) -0.004(2)
C9 0.042(2) 0.032(2) 0.035(2) -0.0047(16) -0.0015(17) 0.0012(18)
C18 0.034(2) 0.035(2) 0.045(2) -0.0047(18) -0.0046(18) -0.0014(18)
C16 0.037(2) 0.048(3) 0.041(2) 0.0007(19) -0.0120(18) 0.007(2)
C27 0.048(2) 0.035(2) 0.033(2) 0.0004(17) -0.0016(18) 0.0024(19)
C31 0.044(2) 0.034(2) 0.035(2) 0.0038(17) 0.0086(17) 0.0019(18)
C3 0.065(3) 0.029(2) 0.038(2) -0.0031(17) -0.003(2) -0.002(2)
C21 0.034(2) 0.041(2) 0.043(2) -0.0022(18) -0.0035(17) -0.0063(18)
C40 0.045(3) 0.032(2) 0.059(3) 0.004(2) 0.009(2) -0.0070(19)
C30 0.057(3) 0.044(3) 0.048(3) 0.007(2) 0.023(2) 0.003(2)
C33 0.0286(19) 0.044(2) 0.034(2) 0.0039(17) 0.0002(16) 0.0031(17)
C29 0.085(4) 0.045(3) 0.033(2) 0.005(2) 0.016(2) 0.007(3)
C13 0.035(2) 0.048(3) 0.035(2) -0.0077(18) 0.0068(17) -0.0009(19)
C34 0.032(2) 0.046(3) 0.047(2) 0.008(2) 0.0049(18) 0.0115(19)
C4 0.108(5) 0.030(2) 0.041(3) 0.0034(19) -0.002(3) -0.006(3)
C51 0.070(4) 0.063(4) 0.057(3) 0.012(3) 0.000(3) -0.021(3)
C12 0.047(3) 0.074(4) 0.048(3) -0.008(3) 0.017(2) 0.001(3)
C22 0.049(3) 0.046(3) 0.068(3) -0.009(2) -0.007(2) -0.015(2)
C10 0.065(3) 0.046(3) 0.034(2) -0.0123(19) -0.003(2) 0.008(2)
C42 0.028(2) 0.059(3) 0.089(4) 0.014(3) 0.005(2) -0.015(2)
C11 0.064(3) 0.067(4) 0.037(2) -0.011(2) 0.012(2) 0.012(3)
C28 0.080(4) 0.047(3) 0.027(2) 0.0047(19) -0.002(2) 0.004(3)
C24 0.035(2) 0.073(4) 0.061(3) 0.006(3) 0.010(2) -0.017(2)
C57 0.048(3) 0.045(3) 0.045(3) -0.008(2) -0.003(2) -0.002(2)
C41 0.066(3) 0.055(3) 0.053(3) 0.016(2) -0.007(3) -0.016(3)
C47 0.090(4) 0.069(4) 0.038(3) 0.004(2) 0.007(3) -0.002(3)
C5 0.121(6) 0.042(3) 0.056(3) 0.014(2) 0.006(3) -0.031(3)
C54 0.037(3) 0.067(4) 0.075(4) -0.031(3) 0.009(2) -0.003(2)
C6 0.074(4) 0.057(4) 0.059(3) 0.012(3) 0.013(3) -0.028(3)
C55 0.038(3) 0.063(4) 0.093(4) -0.039(3) -0.008(3) 0.006(3)
C56 0.058(3) 0.045(3) 0.076(4) -0.010(3) -0.025(3) 0.006(2)
C49 0.137(7) 0.062(4) 0.085(5) 0.025(4) 0.050(5) -0.006(5)
C44 0.114(5) 0.063(4) 0.055(3) -0.016(3) 0.004(3) -0.049(4)
C50 0.104(6) 0.065(4) 0.098(6) 0.006(4) 0.021(4) -0.032(4)
C23 0.046(3) 0.057(3) 0.085(4) 0.004(3) 0.004(3) -0.025(3)
C63 0.046(3) 0.121(6) 0.117(6) -0.058(5) -0.006(4) -0.007(4)
C59 0.050(3) 0.136(7) 0.122(6) -0.095(6) 0.007(4) -0.016(4)
O2 0.102(5) 0.243(11) 0.204(9) -0.006(7) 0.065(6) 0.054(6)
C61 0.082(5) 0.080(5) 0.112(6) -0.027(4) -0.046(4) -0.012(4)
O1 0.186(7) 0.261(11) 0.088(5) -0.008(5) -0.034(5) -0.130(7)
C48 0.135(7) 0.086(5) 0.049(3) 0.026(3) 0.021(4) 0.005(5)
O3 0.155(7) 0.101(5) 0.257(9) 0.099(6) -0.015(6) -0.006(5)
C43 0.048(3) 0.066(4) 0.144(7) -0.011(4) 0.043(4) -0.007(3)
C65 0.153(9) 0.151(8) 0.063(4) 0.001(4) -0.018(5) -0.086(7)
C60 0.068(5) 0.144(8) 0.125(7) -0.095(6) 0.004(4) -0.023(5)
F3 0.264(10) 0.298(12) 0.134(6) 0.025(6) 0.084(6) 0.148(9)
F1 0.399(14) 0.091(5) 0.403(15) 0.104(7) 0.242(12) 0.101(7)
C64 0.171(11) 0.099(7) 0.228(12) 0.085(8) 0.071(7) 0.050(7)
C62 0.050(4) 0.144(9) 0.177(10) -0.076(7) -0.028(5) -0.002(5)
F2 0.43(2) 0.214(11) 0.290(14) -0.083(10) -0.074(12) -0.092(12)
C45 0.070(6) 0.077(9) 0.075(7) -0.030(6) -0.011(5) -0.006(5)
C45A 0.063(11) 0.040(10) 0.042(8) -0.016(7) 0.000(7) 0.009(8)

loop_
_atom_type_symbol
_atom_type_description
_atom_type_scat_dispersion_real
_atom_type_scat_dispersion_imag
_atom_type_scat_source
C C 0.0033 0.0016 'International Tables Vol C Tables 4.2.6.8 and 6.1.1.4'
H H 0.0000 0.0000 'International Tables Vol C Tables 4.2.6.8 and 6.1.1.4'
Ag Ag -0.8971 1.1015 'International Tables Vol C Tables 4.2.6.8 and 6.1.1.4'
Cl Cl 0.1484 0.1585 'International Tables Vol C Tables 4.2.6.8 and 6.1.1.4'
F F 0.0171 0.0103 'International Tables Vol C Tables 4.2.6.8 and 6.1.1.4'
O O 0.0106 0.0060 'International Tables Vol C Tables 4.2.6.8 and 6.1.1.4'
P P 0.1023 0.0942 'International Tables Vol C Tables 4.2.6.8 and 6.1.1.4'
Pt Pt -1.7033 8.3905 'International Tables Vol C Tables 4.2.6.8 and 6.1.1.4'
S S 0.1246 0.1234 'International Tables Vol C Tables 4.2.6.8 and 6.1.1.4'

loop_
_geom_angle_atom_site_label_1
_geom_angle_atom_site_label_2
_geom_angle_atom_site_label_3
_geom_angle
P3 Pt1 Ag1 142.33(3)
C1 Pt1 Ag1 49.31(10)
C1 Pt1 P3 167.98(10)
C37 Pt1 Ag1 76.53(10)
C37 Pt1 P3 94.78(11)
C37 Pt1 C1 85.25(15)
C19 Pt1 Ag1 87.65(11)
C19 Pt1 P3 96.92(11)
C19 Pt1 C1 85.52(15)
C19 Pt1 C37 164.11(15)
P4 Ag1 Pt1 130.88(3)
C1 Ag1 Pt1 47.66(9)
C1 Ag1 P4 177.02(10)
C8 P1 C2 103.11(19)
C1 P1 C8 117.10(18)
C1 P1 C14 102.99(18)
C1 P1 C2 116.09(19)
C14 P1 C8 106.40(18)
C14 P1 C2 110.91(18)
C1 P2 C26 117.08(18)
C1 P2 C32 102.87(18)
C1 P2 C20 112.74(18)
C32 P2 C26 105.45(18)
C32 P2 C20 110.88(19)
C20 P2 C26 107.48(18)
C52 P4 Ag1 115.27(15)
C52 P4 C58 106.0(2)
C46 P4 Ag1 114.29(15)
C46 P4 C52 103.7(2)
C46 P4 C58 106.5(2)
C58 P4 Ag1 110.32(18)
C40 P3 Pt1 114.83(16)
C40 P3 C42 101.4(2)
C42 P3 Pt1 113.28(19)
C44 P3 Pt1 120.1(2)
C44 P3 C40 104.2(3)
C44 P3 C42 100.5(3)
O2 S1 O1 114.9(5)
O2 S1 O3 118.7(6)
O2 S1 C64 105.3(7)
O1 S1 O3 116.5(5)
C64 S1 O1 88.4(8)
C64 S1 O3 107.0(7)
C9 C8 P1 120.9(3)
C13 C8 P1 119.7(3)
C13 C8 C9 119.3(4)
Pt1 C1 Ag1 83.03(13)
P1 C1 Pt1 111.02(18)
P1 C1 Ag1 112.36(18)
P1 C1 P2 126.0(2)
P2 C1 Pt1 106.02(18)
P2 C1 Ag1 109.82(18)
C15 C14 P1 122.2(3)
C15 C14 C19 124.1(4)
C19 C14 P1 113.6(3)
C27 C26 P2 120.5(3)
C31 C26 P2 119.6(3)
C31 C26 C27 119.5(4)
C36 C37 Pt1 127.4(3)
C32 C37 Pt1 118.1(3)
C32 C37 C36 114.0(4)
C14 C15 H15 120.1
C16 C15 C14 119.7(4)
C16 C15 H15 120.1
C52 C53 H53 119.9
C54 C53 H53 119.9
C54 C53 C52 120.2(5)
C53 C52 P4 121.7(4)
C57 C52 P4 118.5(4)
C57 C52 C53 119.8(4)
C20 C25 H25 120.0
C24 C25 H25 120.0
C24 C25 C20 120.1(5)
C37 C36 H36 118.4
C35 C36 C37 123.2(4)
C35 C36 H36 118.4
C14 C19 Pt1 119.6(3)
C18 C19 Pt1 126.9(3)
C18 C19 C14 112.8(4)
C2 C7 H7 120.1
C2 C7 C6 119.9(5)
C6 C7 H7 120.1
C18 C17 H17 119.8
C16 C17 H17 119.8
C16 C17 C18 120.4(4)
C36 C35 H35 120.2
C34 C35 C36 119.6(4)
C34 C35 H35 120.2
C37 C32 P2 112.9(3)
C33 C32 P2 123.4(3)
C33 C32 C37 123.8(4)
C25 C20 P2 118.4(3)
C21 C20 P2 121.3(3)
C21 C20 C25 119.4(4)
C7 C2 P1 121.1(3)
C7 C2 C3 119.2(4)
C3 C2 P1 119.7(3)
C51 C46 P4 116.9(4)
C51 C46 C47 119.2(5)
C47 C46 P4 123.9(4)
C63 C58 P4 116.7(4)
C59 C58 P4 125.8(4)
C59 C58 C63 117.1(5)
C8 C9 H9 119.8
C10 C9 C8 120.3(4)
C10 C9 H9 119.8
C19 C18 H18 118.0
C17 C18 C19 124.0(4)
C17 C18 H18 118.0
C15 C16 C17 119.0(4)
C15 C16 H16 120.5
C17 C16 H16 120.5
C26 C27 H27 120.2
C28 C27 C26 119.5(5)
C28 C27 H27 120.2
C26 C31 H31 120.0
C26 C31 C30 120.0(4)
C30 C31 H31 120.0
C2 C3 H3 119.5
C4 C3 C2 121.1(5)
C4 C3 H3 119.5
C20 C21 H21 120.1
C20 C21 C22 119.8(5)
C22 C21 H21 120.1
P3 C40 H40A 108.4
P3 C40 H40B 108.4
H40A C40 H40B 107.5
C41 C40 P3 115.5(4)
C41 C40 H40A 108.4
C41 C40 H40B 108.4
C31 C30 H30 119.7
C29 C30 C31 120.6(5)
C29 C30 H30 119.7
C32 C33 H33 120.4
C34 C33 C32 119.2(4)
C34 C33 H33 120.4
C30 C29 H29 120.2
C28 C29 C30 119.7(4)
C28 C29 H29 120.2
C8 C13 H13 120.0
C12 C13 C8 120.0(4)
C12 C13 H13 120.0
C35 C34 H34 119.9
C33 C34 C35 120.2(4)
C33 C34 H34 119.9
C3 C4 H4 120.6
C5 C4 C3 118.8(5)
C5 C4 H4 120.6
C46 C51 H51 119.8
C46 C51 C50 120.5(6)
C50 C51 H51 119.8
C13 C12 H12 119.7
C13 C12 C11 120.6(5)
C11 C12 H12 119.7
C21 C22 H22 120.0
C23 C22 C21 120.0(5)
C23 C22 H22 120.0
C9 C10 H10 120.3
C9 C10 C11 119.5(4)
C11 C10 H10 120.3
P3 C42 H42A 108.4
P3 C42 H42B 108.4
H42A C42 H42B 107.4
C43 C42 P3 115.7(4)
C43 C42 H42A 108.4
C43 C42 H42B 108.4
C12 C11 C10 120.3(4)
C12 C11 H11 119.9
C10 C11 H11 119.9
C27 C28 H28 119.6
C29 C28 C27 120.8(5)
C29 C28 H28 119.6
C25 C24 H24 120.0
C23 C24 C25 120.0(5)
C23 C24 H24 120.0
C52 C57 H57 120.2
C52 C57 C56 119.7(5)
C56 C57 H57 120.2
C40 C41 H41A 109.5
C40 C41 H41B 109.5
C40 C41 H41C 109.5
H41A C41 H41B 109.5
H41A C41 H41C 109.5
H41B C41 H41C 109.5
C46 C47 H47 119.9
C48 C47 C46 120.2(6)
C48 C47 H47 119.9
C4 C5 H5 119.6
C6 C5 C4 120.8(5)
C6 C5 H5 119.6
C53 C54 H54 119.9
C55 C54 C53 120.1(5)
C55 C54 H54 119.9
C7 C6 H6 119.9
C5 C6 C7 120.1(6)
C5 C6 H6 119.9
C54 C55 H55 119.7
C54 C55 C56 120.6(5)
C56 C55 H55 119.7
C57 C56 H56 120.2
C55 C56 C57 119.6(5)
C55 C56 H56 120.2
C50 C49 H49 119.5
C48 C49 H49 119.5
C48 C49 C50 121.0(6)
P3 C44 H44A 107.1
P3 C44 H44B 107.1
P3 C44 H44C 107.5
P3 C44 H44D 107.5
H44A C44 H44B 106.8
H44C C44 H44D 107.0
C45 C44 P3 121.0(6)
C45 C44 H44A 107.1
C45 C44 H44B 107.1
C45A C44 P3 119.3(7)
C45A C44 H44C 107.5
C45A C44 H44D 107.5
C51 C50 H50 120.6
C49 C50 C51 118.7(7)
C49 C50 H50 120.6
C22 C23 H23 119.7
C24 C23 C22 120.7(5)
C24 C23 H23 119.7
C58 C63 H63 120.0
C62 C63 C58 120.1(7)
C62 C63 H63 120.0
C58 C59 H59 118.9
C58 C59 C60 122.1(6)
C60 C59 H59 118.9
C60 C61 H61 120.6
C60 C61 C62 118.7(6)
C62 C61 H61 120.6
C47 C48 H48 119.8
C49 C48 C47 120.3(6)
C49 C48 H48 119.8
C42 C43 H43A 109.5
C42 C43 H43B 109.5
C42 C43 H43C 109.5
H43A C43 H43B 109.5
H43A C43 H43C 109.5
H43B C43 H43C 109.5
Cl1 C65 H65A 109.0
Cl1 C65 H65B 109.0
Cl2 C65 Cl1 112.9(4)
Cl2 C65 H65A 109.0
Cl2 C65 H65B 109.0
H65A C65 H65B 107.8
C59 C60 H60 119.3
C61 C60 C59 121.4(7)
C61 C60 H60 119.3
S1 C64 F2 101.2(8)
F3 C64 S1 124.9(9)
F3 C64 F2 88.4(12)
F1 C64 S1 130.0(12)
F1 C64 F3 103.1(10)
F1 C64 F2 92.6(13)
C63 C62 C61 119.4(8)
C63 C62 H62 120.3
C61 C62 H62 120.3
C44 C45 H45A 109.5
C44 C45 H45B 109.5
C44 C45 H45C 109.5
H45A C45 H45B 109.5
H45A C45 H45C 109.5
H45B C45 H45C 109.5
C44 C45A H45D 109.5
C44 C45A H45E 109.5
C44 C45A H45F 109.5
H45D C45A H45E 109.5
H45D C45A H45F 109.5
H45E C45A H45F 109.5

loop_
_geom_bond_atom_site_label_1
_geom_bond_atom_site_label_2
_geom_bond_distance
Pt1 Ag1 2.8602(4)
Pt1 P3 2.2580(11)
Pt1 C1 2.130(4)
Pt1 C37 2.078(4)
Pt1 C19 2.077(4)
Ag1 P4 2.3482(11)
Ag1 C1 2.185(4)
P1 C8 1.813(4)
P1 C1 1.734(4)
P1 C14 1.801(4)
P1 C2 1.821(4)
P2 C1 1.739(4)
P2 C26 1.820(4)
P2 C32 1.789(4)
P2 C20 1.811(4)
P4 C52 1.814(4)
P4 C46 1.810(5)
P4 C58 1.815(5)
P3 C40 1.835(5)
P3 C42 1.841(5)
P3 C44 1.817(5)
Cl1 C65 1.759(8)
S1 O2 1.405(8)
S1 O1 1.470(8)
S1 O3 1.487(7)
S1 C64 1.460(13)
Cl2 C65 1.706(9)
C8 C9 1.396(5)
C8 C13 1.392(6)
C14 C15 1.389(6)
C14 C19 1.427(6)
C26 C27 1.394(6)
C26 C31 1.382(6)
C37 C36 1.417(6)
C37 C32 1.416(5)
C15 H15 0.9500
C15 C16 1.382(6)
C53 H53 0.9500
C53 C52 1.399(6)
C53 C54 1.379(7)
C52 C57 1.387(7)
C25 H25 0.9500
C25 C20 1.394(6)
C25 C24 1.388(7)
C36 H36 0.9500
C36 C35 1.399(6)
C19 C18 1.407(5)
C7 H7 0.9500
C7 C2 1.387(6)
C7 C6 1.395(7)
C17 H17 0.9500
C17 C18 1.386(6)
C17 C16 1.386(7)
C35 H35 0.9500
C35 C34 1.387(7)
C32 C33 1.398(5)
C20 C21 1.388(6)
C2 C3 1.394(6)
C46 C51 1.379(7)
C46 C47 1.386(7)
C58 C63 1.407(8)
C58 C59 1.339(7)
C9 H9 0.9500
C9 C10 1.386(6)
C18 H18 0.9500
C16 H16 0.9500
C27 H27 0.9500
C27 C28 1.393(6)
C31 H31 0.9500
C31 C30 1.391(6)
C3 H3 0.9500
C3 C4 1.390(7)
C21 H21 0.9500
C21 C22 1.391(6)
C40 H40A 0.9900
C40 H40B 0.9900
C40 C41 1.510(7)
C30 H30 0.9500
C30 C29 1.375(8)
C33 H33 0.9500
C33 C34 1.381(6)
C29 H29 0.9500
C29 C28 1.370(8)
C13 H13 0.9500
C13 C12 1.376(6)
C34 H34 0.9500
C4 H4 0.9500
C4 C5 1.387(10)
C51 H51 0.9500
C51 C50 1.397(8)
C12 H12 0.9500
C12 C11 1.377(7)
C22 H22 0.9500
C22 C23 1.379(8)
C10 H10 0.9500
C10 C11 1.388(8)
C42 H42A 0.9900
C42 H42B 0.9900
C42 C43 1.501(9)
C11 H11 0.9500
C28 H28 0.9500
C24 H24 0.9500
C24 C23 1.367(8)
C57 H57 0.9500
C57 C56 1.401(7)
C41 H41A 0.9800
C41 H41B 0.9800
C41 H41C 0.9800
C47 H47 0.9500
C47 C48 1.380(9)
C5 H5 0.9500
C5 C6 1.378(9)
C54 H54 0.9500
C54 C55 1.376(9)
C6 H6 0.9500
C55 H55 0.9500
C55 C56 1.389(9)
C56 H56 0.9500
C49 H49 0.9500
C49 C50 1.383(11)
C49 C48 1.355(11)
C44 H44A 0.9900
C44 H44B 0.9900
C44 H44C 0.9900
C44 H44D 0.9900
C44 C45 1.342(12)
C44 C45A 1.564(19)
C50 H50 0.9500
C23 H23 0.9500
C63 H63 0.9500
C63 C62 1.382(9)
C59 H59 0.9500
C59 C60 1.391(9)
C61 H61 0.9500
C61 C60 1.304(11)
C61 C62 1.417(12)
C48 H48 0.9500
C43 H43A 0.9800
C43 H43B 0.9800
C43 H43C 0.9800
C65 H65A 0.9900
C65 H65B 0.9900
C60 H60 0.9500
F3 C64 1.409(14)
F1 C64 1.288(11)
C64 F2 1.667(19)
C62 H62 0.9500
C45 H45A 0.9800
C45 H45B 0.9800
C45 H45C 0.9800
C45A H45D 0.9800
C45A H45E 0.9800
C45A H45F 0.9800

loop_
_geom_torsion_atom_site_label_1
_geom_torsion_atom_site_label_2
_geom_torsion_atom_site_label_3
_geom_torsion_atom_site_label_4
_geom_torsion
Pt1 P3 C40 C41 -45.4(4)
Pt1 P3 C42 C43 41.9(5)
Pt1 P3 C44 C45 -51.2(10)
Pt1 P3 C44 C45A -3.8(11)
Pt1 C37 C36 C35 -175.1(3)
Pt1 C37 C32 P2 -3.6(4)
Pt1 C37 C32 C33 176.7(3)
Pt1 C19 C18 C17 172.2(4)
Ag1 P4 C52 C53 159.3(3)
Ag1 P4 C52 C57 -21.6(4)
Ag1 P4 C46 C51 -49.4(5)
Ag1 P4 C46 C47 130.5(4)
Ag1 P4 C58 C63 -25.3(6)
Ag1 P4 C58 C59 148.1(7)
P1 C8 C9 C10 176.6(3)
P1 C8 C13 C12 -177.5(4)
P1 C14 C15 C16 177.7(3)
P1 C14 C19 Pt1 9.8(4)
P1 C14 C19 C18 -179.0(3)
P1 C2 C3 C4 176.1(4)
P2 C26 C27 C28 174.1(4)
P2 C26 C31 C30 -174.6(3)
P2 C32 C33 C34 178.0(3)
P2 C20 C21 C22 169.3(4)
P4 C52 C57 C56 -177.6(4)
P4 C46 C51 C50 -176.1(6)
P4 C46 C47 C48 177.2(5)
P4 C58 C63 C62 -176.8(8)
P4 C58 C59 C60 177.5(8)
C8 P1 C1 Pt1 -88.7(2)
C8 P1 C1 Ag1 -179.67(17)
C8 P1 C1 P2 41.5(3)
C8 P1 C14 C15 -78.0(4)
C8 P1 C14 C19 99.8(3)
C8 P1 C2 C7 -134.5(3)
C8 P1 C2 C3 46.7(4)
C8 C9 C10 C11 0.5(7)
C8 C13 C12 C11 1.1(8)
C1 P1 C8 C9 -82.4(4)
C1 P1 C8 C13 95.4(4)
C1 P1 C14 C15 158.2(3)
C1 P1 C14 C19 -24.0(3)
C1 P1 C2 C7 -5.1(4)
C1 P1 C2 C3 176.1(3)
C1 P2 C26 C27 164.5(3)
C1 P2 C26 C31 -22.9(4)
C1 P2 C32 C37 28.4(3)
C1 P2 C32 C33 -152.0(3)
C1 P2 C20 C25 74.9(4)
C1 P2 C20 C21 -94.3(4)
C14 P1 C8 C9 163.2(3)
C14 P1 C8 C13 -19.0(4)
C14 P1 C1 Pt1 27.7(2)
C14 P1 C1 Ag1 -63.3(2)
C14 P1 C1 P2 157.8(2)
C14 P1 C2 C7 112.0(4)
C14 P1 C2 C3 -66.8(4)
C14 C15 C16 C17 0.7(7)
C14 C19 C18 C17 1.7(6)
C26 P2 C1 Pt1 76.2(2)
C26 P2 C1 Ag1 164.44(17)
C26 P2 C1 P1 -55.9(3)
C26 P2 C32 C37 -94.8(3)
C26 P2 C32 C33 84.8(4)
C26 P2 C20 C25 -154.6(3)
C26 P2 C20 C21 36.2(4)
C26 C27 C28 C29 0.0(7)
C26 C31 C30 C29 1.0(7)
C37 C36 C35 C34 0.8(7)
C37 C32 C33 C34 -2.4(6)
C15 C14 C19 Pt1 -172.5(3)
C15 C14 C19 C18 -1.2(6)
C53 C52 C57 C56 1.5(7)
C53 C54 C55 C56 0.8(8)
C52 P4 C46 C51 76.9(4)
C52 P4 C46 C47 -103.2(5)
C52 P4 C58 C63 -150.8(6)
C52 P4 C58 C59 22.6(7)
C52 C53 C54 C55 0.1(7)
C52 C57 C56 C55 -0.6(7)
C25 C20 C21 C22 0.2(7)
C25 C24 C23 C22 -1.2(9)
C36 C37 C32 P2 -176.4(3)
C36 C37 C32 C33 3.9(6)
C36 C35 C34 C33 1.0(7)
C19 C14 C15 C16 0.1(7)
C7 C2 C3 C4 -2.8(6)
C32 P2 C1 Pt1 -38.9(2)
C32 P2 C1 Ag1 49.4(2)
C32 P2 C1 P1 -171.0(2)
C32 P2 C26 C27 -81.8(4)
C32 P2 C26 C31 90.7(4)
C32 P2 C20 C25 -39.8(4)
C32 P2 C20 C21 150.9(3)
C32 C37 C36 C35 -3.1(6)
C32 C33 C34 C35 -0.3(6)
C20 P2 C1 Pt1 -158.34(17)
C20 P2 C1 Ag1 -70.1(2)
C20 P2 C1 P1 69.6(3)
C20 P2 C26 C27 36.5(4)
C20 P2 C26 C31 -150.9(3)
C20 P2 C32 C37 149.1(3)
C20 P2 C32 C33 -31.2(4)
C20 C25 C24 C23 0.8(8)
C20 C21 C22 C23 -0.6(8)
C2 P1 C8 C9 46.4(4)
C2 P1 C8 C13 -135.8(4)
C2 P1 C1 Pt1 149.05(17)
C2 P1 C1 Ag1 58.0(2)
C2 P1 C1 P2 -80.8(3)
C2 P1 C14 C15 33.4(4)
C2 P1 C14 C19 -148.8(3)
C2 C7 C6 C5 3.1(8)
C2 C3 C4 C5 3.6(7)
C46 P4 C52 C53 33.7(4)
C46 P4 C52 C57 -147.3(4)
C46 P4 C58 C63 99.2(6)
C46 P4 C58 C59 -87.4(7)
C46 C51 C50 C49 -2.1(11)
C46 C47 C48 C49 -0.1(11)
C58 P4 C52 C53 -78.3(4)
C58 P4 C52 C57 100.8(4)
C58 P4 C46 C51 -171.5(4)
C58 P4 C46 C47 8.5(5)
C58 C63 C62 C61 -1.0(16)
C58 C59 C60 C61 0.3(17)
C9 C8 C13 C12 0.3(7)
C9 C10 C11 C12 0.9(8)
C18 C17 C16 C15 -0.3(7)
C16 C17 C18 C19 -1.0(8)
C27 C26 C31 C30 -2.0(6)
C31 C26 C27 C28 1.5(6)
C31 C30 C29 C28 0.4(8)
C3 C4 C5 C6 -1.1(9)
C21 C22 C23 C24 1.2(9)
C40 P3 C42 C43 -81.7(5)
C40 P3 C44 C45 79.2(10)
C40 P3 C44 C45A 126.6(10)
C30 C29 C28 C27 -0.9(8)
C13 C8 C9 C10 -1.1(6)
C13 C12 C11 C10 -1.8(9)
C4 C5 C6 C7 -2.2(9)
C51 C46 C47 C48 -2.9(9)
C42 P3 C40 C41 77.1(4)
C42 P3 C44 C45 -176.1(9)
C42 P3 C44 C45A -128.7(10)
C24 C25 C20 P2 -169.7(4)
C24 C25 C20 C21 -0.2(7)
C47 C46 C51 C50 4.0(9)
C54 C53 C52 P4 177.8(4)
C54 C53 C52 C57 -1.2(7)
C54 C55 C56 C57 -0.5(8)
C6 C7 C2 P1 -179.4(4)
C6 C7 C2 C3 -0.6(7)
C44 P3 C40 C41 -178.8(4)
C44 P3 C42 C43 171.3(5)
C50 C49 C48 C47 2.1(13)
C63 C58 C59 C60 -9.1(14)
C59 C58 C63 C62 9.2(13)
O2 S1 C64 F3 164.4(13)
O2 S1 C64 F1 -35(2)
O2 S1 C64 F2 68.5(10)
O1 S1 C64 F3 -80.2(14)
O1 S1 C64 F1 80.9(18)
O1 S1 C64 F2 -176.1(9)
C48 C49 C50 C51 -1.0(13)
O3 S1 C64 F3 37.2(16)
O3 S1 C64 F1 -161.8(17)
O3 S1 C64 F2 -58.8(10)
C60 C61 C62 C63 -7.8(16)
C62 C61 C60 C59 8.3(17)
